data_2009998
loop_
_publ_author_name
'DesMarteau, D. D.'
'Pennington, W. T.'
'Resnati, G.'

_publ_section_title
;
 Fluorinated barbituric acid derivatives
;
_journal_issue 8
_journal_name_full 'Acta Crystallographica Section C'
_journal_page_first 1305
_journal_page_last 1308
_journal_paper_doi 10.1107/S0108270193012582
_journal_volume 50
_journal_year 1994
_chemical_formula_moiety 'C4 H2 F2 N2 O3'
_chemical_formula_sum 'C4 H2 F2 N2 O3'
_chemical_formula_weight 164.08
_space_group_IT_number 19
_symmetry_cell_setting orthorhombic
_symmetry_space_group_name_Hall 'P 2ac 2ab'
_symmetry_space_group_name_H-M 'P 21 21 21'
_atom_type_scat_source IntTabIV
_cell_angle_alpha 90
_cell_angle_beta 90
_cell_angle_gamma 90
_cell_formula_units_Z 4
_cell_length_a 6.603(4)
_cell_length_b 7.718(4)
_cell_length_c 11.260(6)
_cell_measurement_reflns_used 44
_cell_measurement_temperature 294.0(10)
_cell_measurement_theta_max 16.2
_cell_measurement_theta_min 8.6
_cell_volume 573.8(6)
_diffrn_measurement_device 'Nicolet R3m/V'
_diffrn_measurement_method \w/2\q
_diffrn_radiation_type MoK\a
_diffrn_radiation_wavelength 0.71073
_diffrn_reflns_limit_h_max 0
_diffrn_reflns_limit_h_min -7
_diffrn_reflns_limit_k_max 0
_diffrn_reflns_limit_k_min -8
_diffrn_reflns_limit_l_max 12
_diffrn_reflns_limit_l_min 0
_diffrn_reflns_number 557
_diffrn_reflns_theta_max 24.0
_diffrn_standards_decay_% .0
_diffrn_standards_interval_count 97
_diffrn_standards_number 3
_exptl_absorpt_coefficient_mu 0.20
_exptl_absorpt_correction_T_max 1.00
_exptl_absorpt_correction_T_min 0.93
_exptl_absorpt_correction_type empirical
_exptl_crystal_colour Colorless
_exptl_crystal_density_diffrn 1.90
_exptl_crystal_description Parallelepiped
_exptl_crystal_size_max 0.35
_exptl_crystal_size_mid 0.25
_exptl_crystal_size_min 0.24
_refine_diff_density_max 0.273
_refine_diff_density_min -0.304
_refine_ls_extinction_coef 0.015(4)
_refine_ls_goodness_of_fit_obs 2.96
_refine_ls_number_parameters 102
_refine_ls_number_reflns 520
_refine_ls_R_factor_obs 0.0536
_refine_ls_shift/esd_max 0.0008
_refine_ls_structure_factor_coef F
_refine_ls_weighting_details 'w = 1/[\s^2^(F) + g(F^2^)], g = 0.00025'
_refine_ls_weighting_scheme calc
_refine_ls_wR_factor_obs 0.0736
_reflns_number_observed 520
_reflns_number_total 557
_reflns_observed_criterion I>3\s(I)
_cod_data_source_file st1077.cif
_cod_data_source_block st1077_structure_1_of_2
_cod_depositor_comments
;
The following automatic conversions were performed:

'_refine_ls_weighting_scheme' value 'w = 1/[\s^2^(F) + g(F^2^)], g =
0.00025' was changed to 'calc'. New tag
'_refine_ls_weighting_details' was created. The value of the new tag
was set to 'w = 1/[\s^2^(F) + g(F^2^)], g = 0.00025'.

Automatic conversion script
Id: cif_fix_values 3143 2015-03-26 13:38:13Z robertas 
;
_cod_original_cell_volume 573.8(5)
_cod_database_code 2009998

loop_
_symmetry_equiv_pos_as_xyz
x,y,z
1/2-x,-y,1/2+z
-x,1/2+y,1/2-z
1/2+x,1/2-y,-z

loop_
_atom_site_label
_atom_site_fract_x
_atom_site_fract_y
_atom_site_fract_z
_atom_site_U_iso_or_equiv
F(1) .0504(7) .6731(6) .7811(3) .0580(10)
F(2) .2045(6) .8684(4) .6796(4) .0530(10)
O(2) .1883(6) .2414(5) .5068(4) .0340(10)
O(4) -.1196(7) .7653(6) .5480(4) .052(2)
O(6) .4881(10) .6347(6) .7472(5) .058(2)
N(1) .3309(7) .4350(6) .6307(4) .0330(10)
N(3) .0286(7) .4968(5) .5326(4) .0290(10)
C(2) .1844(9) .3823(6) .5538(5) .025(2)
C(4) .0084(10) .6613(7) .5781(5) .032(2)
C(5) .1549(9) .7023(7) .6790(5) .032(2)
C(6) .3449(10) .5906(8) .6881(5) .033(2)
H(1) .4339 .3590 .6367 .08(2)
H(3) -.0680 .4661 .4802 .08(2)

loop_
_geom_angle_atom_site_label_1
_geom_angle_atom_site_label_2
_geom_angle_atom_site_label_3
_geom_angle
_geom_angle_publ_flag
C(2) N(1) C(6) 127.7(5) yes
O(2) C(2) N(1) 122.1(5) yes
N(1) C(2) N(3) 116.7(4) yes
O(4) C(4) C(5) 120.8(5) yes
F(1) C(5) F(2) 106.4(5) yes
F(2) C(5) C(4) 111.2(5) yes
F(2) C(5) C(6) 110.1(5) yes
O(6) C(6) N(1) 124.2(6) yes
N(1) C(6) C(5) 114.2(5) yes
C(2) N(3) C(4) 126.9(5) yes
O(2) C(2) N(3) 121.2(5) yes
O(4) C(4) N(3) 125.0(6) yes
N(3) C(4) C(5) 114.0(5) yes
F(1) C(5) C(4) 105.9(5) yes
F(1) C(5) C(6) 105.5(4) yes
C(4) C(5) C(6) 117.0(5) yes
O(6) C(6) C(5) 121.5(5) yes

loop_
_geom_bond_atom_site_label_1
_geom_bond_atom_site_label_2
_geom_bond_site_symmetry_1
_geom_bond_site_symmetry_2
_geom_bond_distance
_geom_bond_publ_flag
F(1) C(5) . . 1.359(7) yes
O(2) C(2) . . 1.209(6) yes
O(6) C(6) . . 1.205(9) yes
N(1) C(6) . . 1.367(7) yes
N(3) C(4) . . 1.376(7) yes
C(5) C(6) . . 1.526(8) yes
O(2) N(3) . 4_556 2.937(7) yes
F(2) C(5) . . 1.324(6) yes
O(4) C(4) . . 1.213(8) yes
N(1) C(2) . . 1.361(7) yes
N(3) C(2) . . 1.377(7) yes
C(4) C(5) . . 1.526(8) yes
O(6) N(1) . 3_656 2.948(7) yes
